data_4078153
loop_
_publ_author_name
'Frutos-Pedre\~no, Roberto'
'Gonz\'alez-Herrero, Pablo'
'Vicente, Jos\'e'
'Jones, Peter G.'

_publ_section_title
;
 Sequential Insertion of Alkynes and CO or Isocyanides into the Pd--C Bond
 of Cyclopalladated Phenylacetamides. Synthesis of Eight-Membered
 Palladacycles, Benzo[d]azocine-2,4(1H,3H)-diones, and Highly
 Functionalized Acrylonitrile and Acrylamide Derivatives
;
_journal_issue 8
_journal_name_full Organometallics
_journal_page_first 3361
_journal_paper_doi 10.1021/om300151n
_journal_volume 31
_journal_year 2012
_chemical_formula_sum 'C29 H34 N4 O Pd'
_chemical_formula_weight 561.00
_chemical_name_systematic
; 
 ? 
;
_space_group_IT_number 2
_symmetry_cell_setting triclinic
_symmetry_space_group_name_Hall '-P 1'
_symmetry_space_group_name_H-M 'P -1'
_atom_sites_solution_hydrogens geom
_atom_sites_solution_primary direct
_atom_sites_solution_secondary difmap
_audit_creation_method SHELXL-97
_cell_angle_alpha 81.605(3)
_cell_angle_beta 83.119(3)
_cell_angle_gamma 74.056(3)
_cell_formula_units_Z 2
_cell_length_a 8.3426(2)
_cell_length_b 9.7460(3)
_cell_length_c 17.8648(4)
_cell_measurement_reflns_used 53686
_cell_measurement_temperature 100(2)
_cell_measurement_theta_max 31.2183
_cell_measurement_theta_min 2.1843
_cell_volume 1376.83(7)
_computing_cell_refinement
; 
CrysAlisPro, Oxford Diffraction Ltd., 
Version 1.171.33.55 (release 05-01-2010 CrysAlis171 .NET) 
(compiled Jan  5 2010,16:28:46) 
;
_computing_data_collection
; 
CrysAlisPro, Oxford Diffraction Ltd., 
Version 1.171.33.55 (release 05-01-2010 CrysAlis171 .NET) 
(compiled Jan  5 2010,16:28:46) 
;
_computing_data_reduction
; 
CrysAlisPro, Oxford Diffraction Ltd., 
Version 1.171.33.55 (release 05-01-2010 CrysAlis171 .NET) 
(compiled Jan  5 2010,16:28:46) 
;
_computing_molecular_graphics 'Siemens XP'
_computing_publication_material SHELXL-97
_computing_structure_refinement 'SHELXL-97 (Sheldrick, 1997)'
_computing_structure_solution 'SHELXS-97 (Sheldrick, 1990)'
_diffrn_ambient_temperature 100(2)
_diffrn_detector_area_resol_mean 16.1419
_diffrn_measured_fraction_theta_full 0.992
_diffrn_measured_fraction_theta_max 0.992
_diffrn_measurement_device_type 'Oxford Diffraction Xcalibur, Eos'
_diffrn_measurement_method \w-scan
_diffrn_radiation_monochromator graphite
_diffrn_radiation_source 'Enhance (Mo) X-ray Source'
_diffrn_radiation_type MoK\a
_diffrn_radiation_wavelength 0.71073
_diffrn_reflns_av_R_equivalents 0.0321
_diffrn_reflns_av_sigmaI/netI 0.0227
_diffrn_reflns_limit_h_max 11
_diffrn_reflns_limit_h_min -11
_diffrn_reflns_limit_k_max 13
_diffrn_reflns_limit_k_min -13
_diffrn_reflns_limit_l_max 25
_diffrn_reflns_limit_l_min -25
_diffrn_reflns_number 89379
_diffrn_reflns_theta_full 30.03
_diffrn_reflns_theta_max 30.03
_diffrn_reflns_theta_min 2.19
_exptl_absorpt_coefficient_mu 0.701
_exptl_absorpt_correction_T_max 1.00000
_exptl_absorpt_correction_T_min 0.94900
_exptl_absorpt_correction_type multi-scan
_exptl_absorpt_process_details
; 
CrysAlisPro, Oxford Diffraction Ltd., 
Version 1.171.33.55 (release 05-01-2010 CrysAlis171 .NET) 
(compiled Jan  5 2010,16:28:46) 
;
_exptl_crystal_colour colourless
_exptl_crystal_density_diffrn 1.353
_exptl_crystal_density_meas ?
_exptl_crystal_density_method 'not measured'
_exptl_crystal_description tablet
_exptl_crystal_F_000 580
_exptl_crystal_size_max 0.30
_exptl_crystal_size_mid 0.30
_exptl_crystal_size_min 0.08
_refine_diff_density_max 0.451
_refine_diff_density_min -0.358
_refine_diff_density_rms 0.052
_refine_ls_extinction_method none
_refine_ls_goodness_of_fit_ref 1.065
_refine_ls_hydrogen_treatment 'NH free with SADI, rigid methyls, others riding'
_refine_ls_matrix_type full
_refine_ls_number_parameters 328
_refine_ls_number_reflns 8005
_refine_ls_number_restraints 1
_refine_ls_restrained_S_all 1.065
_refine_ls_R_factor_all 0.0226
_refine_ls_R_factor_gt 0.0188
_refine_ls_shift/su_max 0.003
_refine_ls_shift/su_mean 0.000
_refine_ls_structure_factor_coef Fsqd
_refine_ls_weighting_details 'calc w=1/[\s^2^(Fo^2^)+(0.0290P)^2^+0.0274P] where P=(Fo^2^+2Fc^2^)/3'
_refine_ls_weighting_scheme calc
_refine_ls_wR_factor_gt 0.0487
_refine_ls_wR_factor_ref 0.0493
_reflns_number_gt 7220
_reflns_number_total 8005
_reflns_threshold_expression >2sigma(I)
_cod_data_source_file om300151n_si_001.cif
_cod_data_source_block sopaug
_cod_depositor_comments
;
The following automatic conversions were performed:

'_exptl_crystal_density_meas' value 'not measured' was changed to '?'
- the value is perceived as not measured.

Automatic conversion script
Id: cif_fix_values 3008 2015-01-20 13:52:24Z robertas 
;
_cod_original_cell_volume 1376.84(6)
_cod_database_code 4078153

loop_
_symmetry_equiv_pos_as_xyz
'x, y, z'
'-x, -y, -z'

loop_
_atom_site_label
_atom_site_type_symbol
_atom_site_fract_x
_atom_site_fract_y
_atom_site_fract_z
_atom_site_U_iso_or_equiv
_atom_site_adp_type
_atom_site_occupancy
_atom_site_symmetry_multiplicity
_atom_site_calc_flag
_atom_site_refinement_flags
Pd Pd 0.459304(10) 0.664490(9) 0.198694(5) 0.01307(3) Uani 1 1 d .
O O 1.16029(12) 0.12751(10) 0.12622(5) 0.0261(2) Uani 1 1 d .
N1 N 0.30174(13) 0.72856(12) 0.10485(6) 0.0213(2) Uani 1 1 d .
N2 N 0.22693(12) 0.72599(11) 0.26605(6) 0.0177(2) Uani 1 1 d .
N3 N 0.79049(14) 0.62746(13) 0.09435(6) 0.0265(2) Uani 1 1 d .
N4 N 1.04374(15) 0.34862(13) 0.06944(6) 0.0246(2) Uani 1 1 d D
H01 H 1.0952(18) 0.3289(16) 0.0297(7) 0.020(4) Uiso 1 1 d D
H02 H 0.9735(18) 0.4238(15) 0.0742(9) 0.027(4) Uiso 1 1 d D
C1 C 0.60071(14) 0.58317(12) 0.28632(6) 0.0137(2) Uani 1 1 d .
C2 C 0.67318(14) 0.44083(12) 0.29922(6) 0.0138(2) Uani 1 1 d .
C3 C 0.95261(15) 0.28775(13) 0.20063(6) 0.0178(2) Uani 1 1 d .
H3A H 1.0099 0.2315 0.2451 0.021 Uiso 1 1 calc R
H3B H 0.9392 0.3907 0.2043 0.021 Uiso 1 1 calc R
C4 C 1.06226(15) 0.24717(13) 0.12864(7) 0.0182(2) Uani 1 1 d .
C5 C 0.66938(15) 0.63573(13) 0.13381(7) 0.0184(2) Uani 1 1 d .
C11 C 0.61390(14) 0.69056(12) 0.33451(6) 0.0141(2) Uani 1 1 d .
C12 C 0.58393(15) 0.67144(13) 0.41380(7) 0.0183(2) Uani 1 1 d .
H12 H 0.5580 0.5858 0.4381 0.022 Uiso 1 1 calc R
C13 C 0.59179(15) 0.77638(14) 0.45736(7) 0.0207(2) Uani 1 1 d .
H13 H 0.5702 0.7622 0.5110 0.025 Uiso 1 1 calc R
C14 C 0.63090(15) 0.90169(14) 0.42298(7) 0.0209(2) Uani 1 1 d .
H14 H 0.6375 0.9726 0.4529 0.025 Uiso 1 1 calc R
C15 C 0.66024(15) 0.92250(13) 0.34453(7) 0.0192(2) Uani 1 1 d .
H15 H 0.6875 1.0078 0.3206 0.023 Uiso 1 1 calc R
C16 C 0.64976(14) 0.81895(12) 0.30095(7) 0.0161(2) Uani 1 1 d .
H16 H 0.6673 0.8356 0.2472 0.019 Uiso 1 1 calc R
C21 C 0.64689(14) 0.33780(12) 0.25015(6) 0.0153(2) Uani 1 1 d .
C22 C 0.78033(15) 0.26154(12) 0.20373(6) 0.0155(2) Uani 1 1 d .
C23 C 0.75105(16) 0.16368(13) 0.16049(7) 0.0203(2) Uani 1 1 d .
H23 H 0.8407 0.1120 0.1291 0.024 Uiso 1 1 calc R
C24 C 0.59340(17) 0.14049(14) 0.16251(7) 0.0234(3) Uani 1 1 d .
H24 H 0.5756 0.0740 0.1325 0.028 Uiso 1 1 calc R
C25 C 0.46278(16) 0.21441(14) 0.20836(7) 0.0231(3) Uani 1 1 d .
H25 H 0.3548 0.1987 0.2103 0.028 Uiso 1 1 calc R
C26 C 0.49006(15) 0.31185(13) 0.25168(7) 0.0197(2) Uani 1 1 d .
H26 H 0.3996 0.3622 0.2832 0.024 Uiso 1 1 calc R
C31 C 0.78349(14) 0.37150(12) 0.36174(6) 0.0142(2) Uani 1 1 d .
C32 C 0.91173(15) 0.42689(13) 0.37752(7) 0.0188(2) Uani 1 1 d .
H32 H 0.9297 0.5117 0.3482 0.023 Uiso 1 1 calc R
C33 C 1.01327(16) 0.35958(14) 0.43554(7) 0.0216(2) Uani 1 1 d .
H33 H 1.1003 0.3984 0.4454 0.026 Uiso 1 1 calc R
C34 C 0.98848(16) 0.23603(14) 0.47917(7) 0.0220(2) Uani 1 1 d .
H34 H 1.0573 0.1908 0.5192 0.026 Uiso 1 1 calc R
C35 C 0.86231(16) 0.17910(14) 0.46389(7) 0.0224(3) Uani 1 1 d .
H35 H 0.8444 0.0946 0.4935 0.027 Uiso 1 1 calc R
C36 C 0.76216(15) 0.24574(13) 0.40528(7) 0.0176(2) Uani 1 1 d .
H36 H 0.6775 0.2049 0.3946 0.021 Uiso 1 1 calc R
C41 C 0.35083(18) 0.83328(17) 0.04370(7) 0.0315(3) Uani 1 1 d .
H41A H 0.4621 0.7899 0.0201 0.047 Uiso 1 1 calc R
H41B H 0.3533 0.9195 0.0653 0.047 Uiso 1 1 calc R
H41C H 0.2696 0.8596 0.0053 0.047 Uiso 1 1 calc R
C42 C 0.31056(19) 0.59437(17) 0.07276(9) 0.0354(4) Uani 1 1 d .
H42A H 0.2393 0.6166 0.0305 0.053 Uiso 1 1 calc R
H42B H 0.2718 0.5269 0.1122 0.053 Uiso 1 1 calc R
H42C H 0.4264 0.5510 0.0544 0.053 Uiso 1 1 calc R
C43 C 0.12851(16) 0.79121(15) 0.13695(7) 0.0248(3) Uani 1 1 d .
H43A H 0.0474 0.7786 0.1041 0.030 Uiso 1 1 calc R
H43B H 0.1109 0.8955 0.1385 0.030 Uiso 1 1 calc R
C44 C 0.09915(15) 0.71861(15) 0.21620(8) 0.0243(3) Uani 1 1 d .
H44A H -0.0137 0.7659 0.2382 0.029 Uiso 1 1 calc R
H44B H 0.1038 0.6168 0.2137 0.029 Uiso 1 1 calc R
C45 C 0.20315(16) 0.87689(14) 0.28147(7) 0.0230(3) Uani 1 1 d .
H45A H 0.0890 0.9141 0.3039 0.034 Uiso 1 1 calc R
H45B H 0.2216 0.9366 0.2338 0.034 Uiso 1 1 calc R
H45C H 0.2833 0.8792 0.3168 0.034 Uiso 1 1 calc R
C46 C 0.20380(16) 0.63934(15) 0.33968(7) 0.0235(3) Uani 1 1 d .
H46A H 0.2869 0.6436 0.3731 0.035 Uiso 1 1 calc R
H46B H 0.2180 0.5393 0.3314 0.035 Uiso 1 1 calc R
H46C H 0.0911 0.6777 0.3634 0.035 Uiso 1 1 calc R

loop_
_atom_site_aniso_label
_atom_site_aniso_U_11
_atom_site_aniso_U_22
_atom_site_aniso_U_33
_atom_site_aniso_U_23
_atom_site_aniso_U_13
_atom_site_aniso_U_12
Pd 0.01218(4) 0.01510(5) 0.01245(4) -0.00232(3) -0.00139(3) -0.00391(3)
O 0.0259(5) 0.0210(5) 0.0286(5) -0.0037(4) -0.0018(4) -0.0015(4)
N1 0.0198(5) 0.0254(5) 0.0181(5) -0.0057(4) -0.0058(4) -0.0015(4)
N2 0.0138(5) 0.0213(5) 0.0197(5) -0.0043(4) 0.0001(4) -0.0070(4)
N3 0.0240(6) 0.0271(6) 0.0221(5) 0.0023(4) 0.0040(4) -0.0013(5)
N4 0.0257(6) 0.0233(6) 0.0193(5) -0.0018(4) 0.0045(4) -0.0003(5)
C1 0.0132(5) 0.0165(5) 0.0128(5) -0.0006(4) -0.0005(4) -0.0072(4)
C2 0.0134(5) 0.0162(5) 0.0143(5) -0.0016(4) -0.0011(4) -0.0080(4)
C3 0.0180(6) 0.0216(6) 0.0163(5) -0.0034(4) -0.0025(4) -0.0084(5)
C4 0.0163(5) 0.0217(6) 0.0195(5) -0.0046(4) -0.0036(4) -0.0076(5)
C5 0.0203(6) 0.0169(6) 0.0158(5) 0.0004(4) -0.0034(4) -0.0015(5)
C11 0.0114(5) 0.0155(5) 0.0164(5) -0.0021(4) -0.0021(4) -0.0044(4)
C12 0.0192(6) 0.0202(6) 0.0179(5) -0.0018(4) -0.0009(4) -0.0096(5)
C13 0.0205(6) 0.0261(6) 0.0173(5) -0.0062(5) -0.0005(4) -0.0080(5)
C14 0.0187(6) 0.0212(6) 0.0254(6) -0.0099(5) -0.0034(5) -0.0054(5)
C15 0.0183(6) 0.0155(5) 0.0253(6) -0.0028(4) -0.0021(5) -0.0069(4)
C16 0.0146(5) 0.0163(5) 0.0176(5) -0.0011(4) -0.0013(4) -0.0048(4)
C21 0.0188(5) 0.0143(5) 0.0150(5) 0.0011(4) -0.0056(4) -0.0077(4)
C22 0.0190(5) 0.0158(5) 0.0136(5) 0.0011(4) -0.0045(4) -0.0079(4)
C23 0.0277(6) 0.0202(6) 0.0157(5) -0.0030(4) -0.0040(5) -0.0094(5)
C24 0.0337(7) 0.0236(6) 0.0196(6) -0.0023(5) -0.0085(5) -0.0159(5)
C25 0.0230(6) 0.0251(6) 0.0264(6) -0.0003(5) -0.0093(5) -0.0135(5)
C26 0.0181(6) 0.0190(6) 0.0239(6) -0.0014(5) -0.0046(5) -0.0075(5)
C31 0.0155(5) 0.0140(5) 0.0140(5) -0.0027(4) -0.0014(4) -0.0048(4)
C32 0.0199(6) 0.0180(6) 0.0209(6) 0.0015(4) -0.0053(5) -0.0092(5)
C33 0.0208(6) 0.0242(6) 0.0232(6) -0.0025(5) -0.0080(5) -0.0090(5)
C34 0.0239(6) 0.0227(6) 0.0193(6) -0.0008(5) -0.0088(5) -0.0037(5)
C35 0.0283(7) 0.0184(6) 0.0211(6) 0.0032(5) -0.0057(5) -0.0085(5)
C36 0.0195(6) 0.0165(5) 0.0190(5) -0.0015(4) -0.0035(4) -0.0080(4)
C41 0.0288(7) 0.0411(8) 0.0178(6) 0.0027(5) -0.0045(5) -0.0002(6)
C42 0.0356(8) 0.0386(8) 0.0350(8) -0.0206(7) -0.0141(6) -0.0015(7)
C43 0.0165(6) 0.0309(7) 0.0266(6) -0.0068(5) -0.0078(5) -0.0014(5)
C44 0.0140(6) 0.0322(7) 0.0296(7) -0.0074(5) -0.0036(5) -0.0082(5)
C45 0.0186(6) 0.0232(6) 0.0273(6) -0.0087(5) 0.0014(5) -0.0043(5)
C46 0.0200(6) 0.0303(7) 0.0222(6) -0.0031(5) 0.0038(5) -0.0124(5)

loop_
_atom_type_symbol
_atom_type_description
_atom_type_scat_dispersion_real
_atom_type_scat_dispersion_imag
_atom_type_scat_source
C C 0.0033 0.0016 'International Tables Vol C Tables 4.2.6.8 and 6.1.1.4'
H H 0.0000 0.0000 'International Tables Vol C Tables 4.2.6.8 and 6.1.1.4'
N N 0.0061 0.0033 'International Tables Vol C Tables 4.2.6.8 and 6.1.1.4'
O O 0.0106 0.0060 'International Tables Vol C Tables 4.2.6.8 and 6.1.1.4'
Pd Pd -0.9988 1.0072 'International Tables Vol C Tables 4.2.6.8 and 6.1.1.4'

loop_
_geom_angle_atom_site_label_1
_geom_angle_atom_site_label_2
_geom_angle_atom_site_label_3
_geom_angle
C5 Pd C1 86.54(5)
C5 Pd N2 172.34(4)
C1 Pd N2 96.11(4)
C5 Pd N1 94.60(4)
C1 Pd N1 173.55(4)
N2 Pd N1 83.57(4)
C41 N1 C42 109.08(11)
C41 N1 C43 109.24(10)
C42 N1 C43 110.12(11)
C41 N1 Pd 115.27(8)
C42 N1 Pd 105.81(8)
C43 N1 Pd 107.22(7)
C46 N2 C44 108.67(10)
C46 N2 C45 107.49(10)
C44 N2 C45 110.39(10)
C46 N2 Pd 118.35(8)
C44 N2 Pd 104.10(7)
C45 N2 Pd 107.73(7)
C2 C1 C11 124.34(10)
C2 C1 Pd 120.94(8)
C11 C1 Pd 114.71(8)
C1 C2 C31 124.59(10)
C1 C2 C21 121.22(10)
C31 C2 C21 114.19(9)
C22 C3 C4 113.45(9)
O C4 N4 122.99(12)
O C4 C3 121.35(11)
N4 C4 C3 115.66(11)
N3 C5 Pd 175.94(11)
C16 C11 C12 117.77(10)
C16 C11 C1 120.05(10)
C12 C11 C1 122.11(10)
C13 C12 C11 120.80(11)
C14 C13 C12 120.44(11)
C13 C14 C15 119.46(11)
C16 C15 C14 120.14(11)
C15 C16 C11 121.36(11)
C26 C21 C22 118.57(10)
C26 C21 C2 120.37(10)
C22 C21 C2 121.02(10)
C23 C22 C21 119.06(11)
C23 C22 C3 121.10(11)
C21 C22 C3 119.84(10)
C24 C23 C22 121.31(12)
C25 C24 C23 119.71(11)
C24 C25 C26 119.62(12)
C25 C26 C21 121.74(12)
C36 C31 C32 118.00(10)
C36 C31 C2 119.95(10)
C32 C31 C2 122.03(10)
C33 C32 C31 120.82(11)
C34 C33 C32 120.45(11)
C35 C34 C33 119.45(11)
C34 C35 C36 119.98(11)
C35 C36 C31 121.29(11)
N1 C43 C44 110.28(10)
N2 C44 C43 111.19(10)

loop_
_geom_bond_atom_site_label_1
_geom_bond_atom_site_label_2
_geom_bond_distance
Pd C5 1.9576(12)
Pd C1 2.0092(11)
Pd N2 2.1398(10)
Pd N1 2.1678(10)
O C4 1.2301(15)
N1 C41 1.4832(18)
N1 C42 1.4834(17)
N1 C43 1.4863(16)
N2 C46 1.4782(16)
N2 C44 1.4909(15)
N2 C45 1.4910(16)
N3 C5 1.1513(16)
N4 C4 1.3304(16)
C1 C2 1.3499(16)
C1 C11 1.4825(15)
C2 C31 1.4950(15)
C2 C21 1.4997(15)
C3 C22 1.5207(16)
C3 C4 1.5216(16)
C11 C16 1.3993(16)
C11 C12 1.4027(15)
C12 C13 1.3918(16)
C13 C14 1.3882(18)
C14 C15 1.3882(17)
C15 C16 1.3880(16)
C21 C26 1.3956(16)
C21 C22 1.4084(16)
C22 C23 1.3980(16)
C23 C24 1.3899(18)
C24 C25 1.3800(19)
C25 C26 1.3887(17)
C31 C36 1.3955(16)
C31 C32 1.3962(16)
C32 C33 1.3888(16)
C33 C34 1.3872(18)
C34 C35 1.3872(18)
C35 C36 1.3888(16)
C43 C44 1.5114(19)

loop_
_geom_hbond_atom_site_label_D
_geom_hbond_atom_site_label_H
_geom_hbond_atom_site_label_A
_geom_hbond_distance_DH
_geom_hbond_distance_HA
_geom_hbond_distance_DA
_geom_hbond_angle_DHA
_geom_hbond_site_symmetry_A
N4 H02 N3 0.811(13) 2.194(14) 3.0035(16) 176.1(15) .
N4 H01 N3 0.804(13) 2.333(13) 3.0882(15) 156.7(14) 2_765
C25 H25 O 0.95 2.62 3.4152(16) 141.2 1_455
C41 H41B O 0.98 2.51 3.3305(18) 140.7 1_465
C43 H43B O 0.99 2.38 3.3363(17) 161.5 1_465
C45 H45B O 0.98 2.47 3.4008(17) 159.2 1_465
